data_2219263
loop_
_publ_author_name
'Ramachandran, G.'
'Kanakam, Charles Christopher'
'Gunasekaran, B.'
'Manivannan, V.'

_publ_section_title
;
 2-Methoxy-4-methylphenyl 4-toluenesulfonate
;
_journal_coeditor_code BT2764
_journal_issue 9
_journal_name_full 'Acta Crystallographica Section E'
_journal_page_first o1760
_journal_paper_doi 10.1107/S1600536808025749
_journal_volume 64
_journal_year 2008
_chemical_formula_iupac 'C15 H16 O4 S'
_chemical_formula_moiety 'C15 H16 O4 S'
_chemical_formula_sum 'C15 H16 O4 S'
_chemical_formula_weight 292.34
_chemical_name_systematic
;
2-Methoxy-4-methylphenyl 4-toluenesulfonate
;
_space_group_IT_number 2
_symmetry_cell_setting triclinic
_symmetry_space_group_name_Hall '-P 1'
_symmetry_space_group_name_H-M 'P -1'
_atom_sites_solution_hydrogens geom
_atom_sites_solution_primary direct
_atom_sites_solution_secondary difmap
_cell_angle_alpha 93.785(5)
_cell_angle_beta 98.453(5)
_cell_angle_gamma 102.476(4)
_cell_formula_units_Z 2
_cell_length_a 7.932(2)
_cell_length_b 8.736(3)
_cell_length_c 10.934(3)
_cell_measurement_reflns_used 2654
_cell_measurement_temperature 293(2)
_cell_measurement_theta_max 24.71
_cell_measurement_theta_min 1.88
_cell_volume 728.0(4)
_computing_cell_refinement 'APEX2 (Bruker, 2004)'
_computing_data_collection 'APEX2 (Bruker, 2004)'
_computing_data_reduction 'APEX2 (Bruker, 2004)'
_computing_molecular_graphics 'PLATON (Spek, 2003)'
_computing_publication_material 'SHELXL97 (Sheldrick, 2008)'
_computing_structure_refinement 'SHELXL97 (Sheldrick, 2008)'
_computing_structure_solution 'SHELXS97 (Sheldrick, 2008)'
_diffrn_ambient_temperature 293(2)
_diffrn_measured_fraction_theta_full 0.997
_diffrn_measured_fraction_theta_max 0.997
_diffrn_measurement_device_type 'Bruker KappaAPEX2'
_diffrn_measurement_method '\w and \f'
_diffrn_radiation_monochromator graphite
_diffrn_radiation_source 'fine-focus sealed tube'
_diffrn_radiation_type MoK\a
_diffrn_radiation_wavelength 0.71073
_diffrn_reflns_av_R_equivalents 0.0280
_diffrn_reflns_av_sigmaI/netI 0.0383
_diffrn_reflns_limit_h_max 10
_diffrn_reflns_limit_h_min -10
_diffrn_reflns_limit_k_max 11
_diffrn_reflns_limit_k_min -11
_diffrn_reflns_limit_l_max 14
_diffrn_reflns_limit_l_min -13
_diffrn_reflns_number 8439
_diffrn_reflns_theta_full 27.99
_diffrn_reflns_theta_max 27.99
_diffrn_reflns_theta_min 1.89
_diffrn_standards_interval_time 0
_diffrn_standards_number 0
_exptl_absorpt_coefficient_mu 0.232
_exptl_absorpt_correction_T_max 0.9699
_exptl_absorpt_correction_T_min 0.9020
_exptl_absorpt_correction_type multi-scan
_exptl_absorpt_process_details '(SADABS; Sheldrick, 1996)'
_exptl_crystal_colour colourless
_exptl_crystal_density_diffrn 1.334
_exptl_crystal_density_method 'not measured'
_exptl_crystal_description block
_exptl_crystal_F_000 308
_exptl_crystal_size_max 0.48
_exptl_crystal_size_mid 0.46
_exptl_crystal_size_min 0.14
_refine_diff_density_max 0.297
_refine_diff_density_min -0.198
_refine_ls_extinction_method none
_refine_ls_goodness_of_fit_ref 1.018
_refine_ls_hydrogen_treatment constr
_refine_ls_matrix_type full
_refine_ls_number_parameters 184
_refine_ls_number_reflns 3348
_refine_ls_number_restraints 0
_refine_ls_restrained_S_all 1.018
_refine_ls_R_factor_all 0.0868
_refine_ls_R_factor_gt 0.0529
_refine_ls_shift/su_max 0.000
_refine_ls_shift/su_mean 0.000
_refine_ls_structure_factor_coef Fsqd
_refine_ls_weighting_details 'calc w = 1/[\s^2^(Fo^2^)+(0.0612P)^2^+0.2027P] where P=(Fo^2^+2Fc^2^)/3'
_refine_ls_weighting_scheme calc
_refine_ls_wR_factor_gt 0.1239
_refine_ls_wR_factor_ref 0.1397
_reflns_number_gt 2220
_reflns_number_total 3348
_reflns_threshold_expression I>2\s(I)
_cod_data_source_file bt2764.cif
_cod_data_source_block I
_cod_original_cell_volume 727.9(4)
_cod_database_code 2219263
_cod_database_fobs_code 2219263

loop_
_symmetry_equiv_pos_as_xyz
'x, y, z'
'-x, -y, -z'

loop_
_atom_site_type_symbol
_atom_site_label
_atom_site_fract_x
_atom_site_fract_y
_atom_site_fract_z
_atom_site_U_iso_or_equiv
_atom_site_adp_type
_atom_site_calc_flag
_atom_site_refinement_flags
_atom_site_occupancy
S S1 0.14427(8) 0.00747(7) 0.26949(6) 0.0589(2) Uani d . 1
O O3 0.02375(19) -0.13695(17) 0.32049(15) 0.0545(4) Uani d . 1
C C1 0.2907(3) -0.0764(2) 0.1975(2) 0.0494(5) Uani d . 1
O O4 0.0552(2) -0.41635(18) 0.23259(14) 0.0597(4) Uani d . 1
C C13 0.1215(3) -0.3741(2) 0.3550(2) 0.0460(5) Uani d . 1
C C12 0.2000(3) -0.4645(3) 0.4347(2) 0.0538(6) Uani d . 1
H H12 0.2116 -0.5631 0.4044 0.065 Uiso calc R 1
O O1 0.0236(3) 0.0562(2) 0.17935(19) 0.0802(6) Uani d . 1
C C8 0.1067(3) -0.2266(2) 0.4028(2) 0.0475(5) Uani d . 1
O O2 0.2394(2) 0.11439(19) 0.37184(19) 0.0777(6) Uani d . 1
C C6 0.4487(3) -0.0852(3) 0.2655(2) 0.0572(6) Uani d . 1
H H6 0.4773 -0.0476 0.3492 0.069 Uiso calc R 1
C C5 0.5639(3) -0.1506(3) 0.2077(2) 0.0616(6) Uani d . 1
H H5 0.6705 -0.1567 0.2533 0.074 Uiso calc R 1
C C9 0.1631(3) -0.1736(3) 0.5253(2) 0.0626(7) Uani d . 1
H H9 0.1489 -0.0762 0.5561 0.075 Uiso calc R 1
C C11 0.2616(3) -0.4110(3) 0.5584(2) 0.0629(7) Uani d . 1
C C2 0.2475(3) -0.1326(3) 0.0737(2) 0.0637(7) Uani d . 1
H H2 0.1408 -0.1269 0.0280 0.076 Uiso calc R 1
C C4 0.5240(3) -0.2066(3) 0.0845(3) 0.0608(6) Uani d . 1
C C10 0.2412(4) -0.2652(4) 0.6028(2) 0.0706(7) Uani d . 1
H H10 0.2808 -0.2287 0.6862 0.085 Uiso calc R 1
C C3 0.3654(4) -0.1975(3) 0.0186(3) 0.0726(8) Uani d . 1
H H3 0.3368 -0.2358 -0.0650 0.087 Uiso calc R 1
C C7 0.6524(4) -0.2766(4) 0.0219(3) 0.0907(10) Uani d . 1
H H7A 0.6063 -0.3878 0.0013 0.136 Uiso calc R 1
H H7B 0.7620 -0.2589 0.0773 0.136 Uiso calc R 1
H H7C 0.6702 -0.2274 -0.0526 0.136 Uiso calc R 1
C C14 0.3479(4) -0.5125(4) 0.6429(3) 0.0940(10) Uani d . 1
H H14A 0.4638 -0.4553 0.6794 0.141 Uiso calc R 1
H H14B 0.3544 -0.6069 0.5955 0.141 Uiso calc R 1
H H14C 0.2802 -0.5397 0.7075 0.141 Uiso calc R 1
C C15 0.0926(5) -0.5547(4) 0.1778(3) 0.0943(10) Uani d . 1
H H15A 0.2171 -0.5422 0.1858 0.141 Uiso calc R 1
H H15B 0.0416 -0.5717 0.0913 0.141 Uiso calc R 1
H H15C 0.0444 -0.6435 0.2191 0.141 Uiso calc R 1

loop_
_atom_site_aniso_label
_atom_site_aniso_U_11
_atom_site_aniso_U_22
_atom_site_aniso_U_33
_atom_site_aniso_U_12
_atom_site_aniso_U_13
_atom_site_aniso_U_23
S1 0.0625(4) 0.0381(3) 0.0820(5) 0.0201(3) 0.0184(3) 0.0062(3)
O3 0.0500(9) 0.0452(8) 0.0746(11) 0.0201(7) 0.0160(8) 0.0087(7)
C1 0.0540(13) 0.0374(11) 0.0601(14) 0.0134(10) 0.0137(11) 0.0086(10)
O4 0.0777(11) 0.0461(9) 0.0574(10) 0.0216(8) 0.0090(8) 0.0003(7)
C13 0.0429(11) 0.0438(11) 0.0540(13) 0.0108(9) 0.0157(10) 0.0054(10)
C12 0.0507(13) 0.0521(13) 0.0676(16) 0.0201(11) 0.0225(12) 0.0156(11)
O1 0.0841(13) 0.0644(11) 0.1083(15) 0.0442(10) 0.0178(11) 0.0297(11)
C8 0.0453(12) 0.0447(11) 0.0562(14) 0.0143(9) 0.0138(10) 0.0058(10)
O2 0.0839(13) 0.0459(9) 0.1019(14) 0.0120(9) 0.0253(11) -0.0149(9)
C6 0.0562(14) 0.0547(14) 0.0599(15) 0.0118(11) 0.0095(12) 0.0019(11)
C5 0.0524(14) 0.0618(15) 0.0749(17) 0.0186(12) 0.0144(12) 0.0111(13)
C9 0.0694(16) 0.0578(14) 0.0625(16) 0.0150(13) 0.0202(13) -0.0029(12)
C11 0.0477(13) 0.0779(18) 0.0681(17) 0.0152(12) 0.0168(12) 0.0248(14)
C2 0.0634(15) 0.0665(16) 0.0623(16) 0.0202(13) 0.0043(12) 0.0113(13)
C4 0.0647(16) 0.0496(13) 0.0744(17) 0.0145(12) 0.0282(13) 0.0106(12)
C10 0.0700(17) 0.0835(19) 0.0542(15) 0.0089(15) 0.0104(13) 0.0046(14)
C3 0.090(2) 0.0742(18) 0.0568(16) 0.0194(16) 0.0220(15) 0.0027(13)
C7 0.093(2) 0.080(2) 0.114(3) 0.0278(18) 0.056(2) 0.0064(18)
C14 0.0724(19) 0.129(3) 0.092(2) 0.036(2) 0.0139(17) 0.052(2)
C15 0.144(3) 0.0675(18) 0.075(2) 0.045(2) 0.0110(19) -0.0157(15)

loop_
_atom_type_symbol
_atom_type_description
_atom_type_scat_dispersion_real
_atom_type_scat_dispersion_imag
_atom_type_scat_source
C C 0.0033 0.0016 'International Tables Vol C Tables 4.2.6.8 and 6.1.1.4'
H H 0.0000 0.0000 'International Tables Vol C Tables 4.2.6.8 and 6.1.1.4'
O O 0.0106 0.0060 'International Tables Vol C Tables 4.2.6.8 and 6.1.1.4'
S S 0.1246 0.1234 'International Tables Vol C Tables 4.2.6.8 and 6.1.1.4'

loop_
_geom_angle_atom_site_label_1
_geom_angle_atom_site_label_2
_geom_angle_atom_site_label_3
_geom_angle
O2 S1 O1 120.05(12)
O2 S1 O3 108.67(11)
O1 S1 O3 102.79(10)
O2 S1 C1 108.96(11)
O1 S1 C1 110.55(12)
O3 S1 C1 104.58(9)
C8 O3 S1 117.90(13)
C2 C1 C6 120.6(2)
C2 C1 S1 119.77(18)
C6 C1 S1 119.66(18)
C13 O4 C15 116.8(2)
O4 C13 C12 125.8(2)
O4 C13 C8 116.1(2)
C12 C13 C8 118.1(2)
C11 C12 C13 121.2(2)
C11 C12 H12 119.4
C13 C12 H12 119.4
C9 C8 C13 121.4(2)
C9 C8 O3 121.2(2)
C13 C8 O3 117.30(19)
C1 C6 C5 119.3(2)
C1 C6 H6 120.4
C5 C6 H6 120.4
C4 C5 C6 121.2(2)
C4 C5 H5 119.4
C6 C5 H5 119.4
C8 C9 C10 119.5(2)
C8 C9 H9 120.3
C10 C9 H9 120.3
C12 C11 C10 118.9(2)
C12 C11 C14 119.9(3)
C10 C11 C14 121.2(3)
C1 C2 C3 118.8(2)
C1 C2 H2 120.6
C3 C2 H2 120.6
C5 C4 C3 118.6(2)
C5 C4 C7 120.7(3)
C3 C4 C7 120.7(3)
C9 C10 C11 120.9(2)
C9 C10 H10 119.6
C11 C10 H10 119.6
C4 C3 C2 121.5(2)
C4 C3 H3 119.2
C2 C3 H3 119.2
C4 C7 H7A 109.5
C4 C7 H7B 109.5
H7A C7 H7B 109.5
C4 C7 H7C 109.5
H7A C7 H7C 109.5
H7B C7 H7C 109.5
C11 C14 H14A 109.5
C11 C14 H14B 109.5
H14A C14 H14B 109.5
C11 C14 H14C 109.5
H14A C14 H14C 109.5
H14B C14 H14C 109.5
O4 C15 H15A 109.5
O4 C15 H15B 109.5
H15A C15 H15B 109.5
O4 C15 H15C 109.5
H15A C15 H15C 109.5
H15B C15 H15C 109.5

loop_
_geom_bond_atom_site_label_1
_geom_bond_atom_site_label_2
_geom_bond_distance
S1 O2 1.4154(19)
S1 O1 1.4219(19)
S1 O3 1.5954(17)
S1 C1 1.751(2)
O3 C8 1.414(3)
C1 C2 1.376(3)
C1 C6 1.380(3)
O4 C13 1.360(3)
O4 C15 1.421(3)
C13 C12 1.383(3)
C13 C8 1.393(3)
C12 C11 1.382(3)
C12 H12 0.9300
C8 C9 1.364(3)
C6 C5 1.381(3)
C6 H6 0.9300
C5 C4 1.369(4)
C5 H5 0.9300
C9 C10 1.376(4)
C9 H9 0.9300
C11 C10 1.383(4)
C11 C14 1.514(4)
C2 C3 1.382(4)
C2 H2 0.9300
C4 C3 1.376(4)
C4 C7 1.516(3)
C10 H10 0.9300
C3 H3 0.9300
C7 H7A 0.9600
C7 H7B 0.9600
C7 H7C 0.9600
C14 H14A 0.9600
C14 H14B 0.9600
C14 H14C 0.9600
C15 H15A 0.9600
C15 H15B 0.9600
C15 H15C 0.9600

loop_
_geom_hbond_atom_site_label_D
_geom_hbond_atom_site_label_H
_geom_hbond_atom_site_label_A
_geom_hbond_site_symmetry_A
_geom_hbond_distance_DH
_geom_hbond_distance_HA
_geom_hbond_distance_DA
_geom_hbond_angle_DHA
C15 H15C O1 1_545 0.96 2.60 3.327(4) 133

loop_
_geom_torsion_atom_site_label_1
_geom_torsion_atom_site_label_2
_geom_torsion_atom_site_label_3
_geom_torsion_atom_site_label_4
_geom_torsion
O2 S1 O3 C8 -59.07(17)
O1 S1 O3 C8 172.70(15)
C1 S1 O3 C8 57.18(17)
O2 S1 C1 C2 -154.40(19)
O1 S1 C1 C2 -20.4(2)
O3 S1 C1 C2 89.5(2)
O2 S1 C1 C6 25.4(2)
O1 S1 C1 C6 159.38(18)
O3 S1 C1 C6 -90.64(19)
C15 O4 C13 C12 -9.7(3)
C15 O4 C13 C8 170.7(2)
O4 C13 C12 C11 -179.3(2)
C8 C13 C12 C11 0.3(3)
O4 C13 C8 C9 177.8(2)
C12 C13 C8 C9 -1.8(3)
O4 C13 C8 O3 0.6(3)
C12 C13 C8 O3 -179.08(18)
S1 O3 C8 C9 78.4(2)
S1 O3 C8 C13 -104.3(2)
C2 C1 C6 C5 0.3(4)
S1 C1 C6 C5 -179.55(18)
C1 C6 C5 C4 0.0(4)
C13 C8 C9 C10 2.0(4)
O3 C8 C9 C10 179.2(2)
C13 C12 C11 C10 1.0(4)
C13 C12 C11 C14 -179.6(2)
C6 C1 C2 C3 -0.2(4)
S1 C1 C2 C3 179.6(2)
C6 C5 C4 C3 -0.4(4)
C6 C5 C4 C7 179.4(2)
C8 C9 C10 C11 -0.7(4)
C12 C11 C10 C9 -0.8(4)
C14 C11 C10 C9 179.8(2)
C5 C4 C3 C2 0.4(4)
C7 C4 C3 C2 -179.3(3)
C1 C2 C3 C4 -0.2(4)

loop_
_cod_related_entry_id
_cod_related_entry_database
_cod_related_entry_code
1 ChemSpider 24740602
